data_7240438
loop_
_publ_author_name
'Verpekin, Victor V.'
'Semeikin, Oleg V.'
'Vasiliev, Alexander D.'
'Kondrasenko, Alexander A.'
'Belousov, Yuri A.'
'Ustynyuk, Nikolai A.'

_publ_section_title
;
 Catalyzed M--C coupling reactions in the synthesis of
 \s-(pyridylethynyl)dicarbonylcyclopentadienyliron complexes
;
_journal_issue 29
_journal_name_full 'RSC Advances'
_journal_page_first 17014
_journal_page_last 17025
_journal_paper_doi 10.1039/D0RA02333G
_journal_volume 10
_journal_year 2020
_chemical_formula_moiety 'C14 H9 Fe N O2'
_chemical_formula_sum 'C14 H9 Fe N O2'
_chemical_formula_weight 279.07
_chemical_name_systematic dicarbonyl(2-pyridylethynyl)(\h^5^-cyclopentadienyl)iron
_space_group_crystal_system monoclinic
_space_group_IT_number 14
_space_group_name_Hall '-P 2yn'
_space_group_name_H-M_alt 'P 1 21/n 1'
_atom_sites_solution_hydrogens geom
_atom_sites_solution_primary direct
_atom_sites_solution_secondary difmap
_audit_creation_method SHELXL-2014/7
_audit_update_record
;
2019-12-23 deposited with the CCDC.	2020-04-21 downloaded from the CCDC.
;
_cell_angle_alpha 90
_cell_angle_beta 108.8340(10)
_cell_angle_gamma 90
_cell_formula_units_Z 4
_cell_length_a 9.4756(2)
_cell_length_b 9.7388(2)
_cell_length_c 13.6391(3)
_cell_measurement_reflns_used 5131
_cell_measurement_temperature 296(2)
_cell_measurement_theta_max 30.47
_cell_measurement_theta_min 2.27
_cell_volume 1191.24(4)
_computing_cell_refinement 'Bruker SAINT'
_computing_data_collection 'Bruker PHOTON 2'
_computing_data_reduction 'Bruker SAINT'
_computing_molecular_graphics 'Bruker SHELXTL'
_computing_publication_material 'Bruker SHELXTL'
_computing_structure_refinement 'SHELXL (Sheldrick 2015)'
_computing_structure_solution 'SHELXT (Sheldrick 2015)'
_diffrn_ambient_temperature 296(2)
_diffrn_measured_fraction_theta_full 0.997
_diffrn_measured_fraction_theta_max 0.998
_diffrn_measurement_device_type 'Bruker PHOTON-II CCD'
_diffrn_measurement_method '\f and \w scans'
_diffrn_radiation_type MoK\a
_diffrn_radiation_wavelength 0.71073
_diffrn_reflns_av_R_equivalents 0.0312
_diffrn_reflns_av_unetI/netI 0.0228
_diffrn_reflns_Laue_measured_fraction_full 0.997
_diffrn_reflns_Laue_measured_fraction_max 0.998
_diffrn_reflns_limit_h_max 13
_diffrn_reflns_limit_h_min -13
_diffrn_reflns_limit_k_max 13
_diffrn_reflns_limit_k_min -13
_diffrn_reflns_limit_l_max 19
_diffrn_reflns_limit_l_min -19
_diffrn_reflns_number 16740
_diffrn_reflns_point_group_measured_fraction_full 0.997
_diffrn_reflns_point_group_measured_fraction_max 0.998
_diffrn_reflns_theta_full 25.242
_diffrn_reflns_theta_max 29.997
_diffrn_reflns_theta_min 2.309
_exptl_absorpt_coefficient_mu 1.256
_exptl_absorpt_correction_T_max 0.7465
_exptl_absorpt_correction_T_min 0.6669
_exptl_absorpt_correction_type multi-scan
_exptl_absorpt_process_details
;
 Krause, L., Herbst-Irmer, R., Sheldrick G.M. & Stalke D.,
 J. Appl. Cryst. 48 (2015) 3-10.
;
_exptl_crystal_colour brown
_exptl_crystal_density_diffrn 1.556
_exptl_crystal_description prism
_exptl_crystal_F_000 568
_exptl_crystal_size_max 0.560
_exptl_crystal_size_mid 0.410
_exptl_crystal_size_min 0.400
_refine_diff_density_max 0.264
_refine_diff_density_min -0.265
_refine_diff_density_rms 0.045
_refine_ls_extinction_method none
_refine_ls_goodness_of_fit_ref 1.049
_refine_ls_hydrogen_treatment constr
_refine_ls_matrix_type full
_refine_ls_number_parameters 163
_refine_ls_number_reflns 3475
_refine_ls_number_restraints 0
_refine_ls_restrained_S_all 1.049
_refine_ls_R_factor_all 0.0440
_refine_ls_R_factor_gt 0.0310
_refine_ls_shift/su_max 0.000
_refine_ls_shift/su_mean 0.000
_refine_ls_structure_factor_coef Fsqd
_refine_ls_weighting_details 'w=1/[\s^2^(Fo^2^)+(0.0359P)^2^+0.2647P] where P=(Fo^2^+2Fc^2^)/3'
_refine_ls_weighting_scheme calc
_refine_ls_wR_factor_gt 0.0751
_refine_ls_wR_factor_ref 0.0821
_reflns_Friedel_coverage 0.000
_reflns_number_gt 2754
_reflns_number_total 3475
_reflns_threshold_expression 'I > 2\s(I)'
_cod_data_source_file d0ra02333g2.cif
_cod_data_source_block v477_a
_cod_depositor_comments 'Adding full bibliography for 7240436--7240439.cif.'
_cod_original_sg_symbol_H-M 'P 21/n'
_cod_database_code 7240438
_shelx_shelxl_version_number 2014/7
_shelx_space_group_comment
;
The symmetry employed for this shelxl refinement is uniquely defined
by the following loop, which should always be used as a source of
symmetry information in preference to the above space-group names.
They are only intended as comments.
;
_shelx_estimated_absorpt_t_min 0.540
_shelx_estimated_absorpt_t_max 0.633

loop_
_space_group_symop_operation_xyz
'x, y, z'
'-x+1/2, y+1/2, -z+1/2'
'-x, -y, -z'
'x-1/2, -y-1/2, z-1/2'

loop_
_atom_site_label
_atom_site_type_symbol
_atom_site_fract_x
_atom_site_fract_y
_atom_site_fract_z
_atom_site_U_iso_or_equiv
_atom_site_adp_type
_atom_site_occupancy
_atom_site_site_symmetry_order
_atom_site_calc_flag
_atom_site_refinement_flags_posn
_atom_site_refinement_flags_adp
_atom_site_refinement_flags_occupancy
_atom_site_disorder_assembly
_atom_site_disorder_group
Fe Fe 0.22645(3) 0.39608(2) 0.34826(2) 0.03974(9) Uani 1 1 d . . . . .
N N 0.6445(2) 0.64460(19) 0.22143(17) 0.0685(5) Uani 1 1 d . . . . .
C1 C 0.31535(19) 0.2348(2) 0.38005(13) 0.0457(4) Uani 1 1 d . . . . .
O1 O 0.37492(18) 0.13300(16) 0.40245(12) 0.0666(4) Uani 1 1 d . . . . .
C2 C 0.1221(2) 0.34799(19) 0.22000(14) 0.0478(4) Uani 1 1 d . . . . .
O2 O 0.05732(17) 0.31937(17) 0.13716(11) 0.0670(4) Uani 1 1 d . . . . .
C3 C 0.2734(3) 0.5598(2) 0.45408(18) 0.0666(6) Uani 1 1 d . . . . .
H3 H 0.3605 0.6116 0.4727 0.080 Uiso 1 1 calc R U . . .
C4 C 0.2496(2) 0.4412(3) 0.50315(15) 0.0625(5) Uani 1 1 d . . . . .
H4 H 0.3181 0.4002 0.5605 0.075 Uiso 1 1 calc R U . . .
C5 C 0.1048(2) 0.3938(2) 0.45170(16) 0.0580(5) Uani 1 1 d . . . . .
H5 H 0.0609 0.3157 0.4684 0.070 Uiso 1 1 calc R U . . .
C6 C 0.0385(2) 0.4846(2) 0.37110(16) 0.0629(5) Uani 1 1 d . . . . .
H6 H -0.0581 0.4782 0.3251 0.075 Uiso 1 1 calc R U . . .
C7 C 0.1428(3) 0.5877(2) 0.37120(19) 0.0671(6) Uani 1 1 d . . . . .
H7 H 0.1280 0.6608 0.3250 0.081 Uiso 1 1 calc R U . . .
C8 C 0.38073(19) 0.45262(19) 0.29448(13) 0.0438(4) Uani 1 1 d . . . . .
C9 C 0.4728(2) 0.48426(19) 0.25500(14) 0.0467(4) Uani 1 1 d . . . . .
C10 C 0.57567(18) 0.52163(18) 0.20190(13) 0.0435(4) Uani 1 1 d . . . . .
C11 C 0.6031(3) 0.4307(3) 0.1339(2) 0.0753(7) Uani 1 1 d . . . . .
H11 H 0.5578 0.3448 0.1237 0.090 Uiso 1 1 calc R U . . .
C12 C 0.6970(4) 0.4672(3) 0.0815(3) 0.1024(11) Uani 1 1 d . . . . .
H12 H 0.7156 0.4057 0.0349 0.123 Uiso 1 1 calc R U . . .
C13 C 0.7637(3) 0.5908(3) 0.0957(2) 0.0771(7) Uani 1 1 d . . . . .
H13 H 0.8259 0.6167 0.0583 0.092 Uiso 1 1 calc R U . . .
C14 C 0.7375(3) 0.6761(3) 0.1661(2) 0.0761(7) Uani 1 1 d . . . . .
H14 H 0.7852 0.7609 0.1774 0.091 Uiso 1 1 calc R U . . .

loop_
_atom_site_aniso_label
_atom_site_aniso_U_11
_atom_site_aniso_U_22
_atom_site_aniso_U_33
_atom_site_aniso_U_23
_atom_site_aniso_U_13
_atom_site_aniso_U_12
Fe 0.04026(14) 0.04747(15) 0.03581(13) -0.00148(10) 0.01830(9) 0.00222(9)
N 0.0646(11) 0.0597(10) 0.0884(14) -0.0057(10) 0.0344(10) -0.0082(8)
C1 0.0452(9) 0.0569(10) 0.0384(8) -0.0031(7) 0.0182(7) 0.0026(8)
O1 0.0734(10) 0.0625(9) 0.0626(9) 0.0004(7) 0.0199(7) 0.0194(7)
C2 0.0484(10) 0.0512(10) 0.0466(9) 0.0014(8) 0.0192(8) 0.0027(8)
O2 0.0744(10) 0.0720(10) 0.0454(7) -0.0044(7) 0.0064(7) -0.0021(8)
C3 0.0744(14) 0.0663(13) 0.0689(14) -0.0281(11) 0.0367(12) -0.0094(11)
C4 0.0708(13) 0.0807(14) 0.0393(9) -0.0078(10) 0.0221(9) 0.0178(11)
C5 0.0662(12) 0.0673(12) 0.0555(11) 0.0021(9) 0.0405(10) 0.0056(10)
C6 0.0523(11) 0.0854(15) 0.0585(11) -0.0008(11) 0.0283(9) 0.0213(10)
C7 0.0976(18) 0.0531(11) 0.0683(13) 0.0079(10) 0.0514(13) 0.0220(11)
C8 0.0442(9) 0.0479(9) 0.0417(8) -0.0034(7) 0.0174(7) -0.0008(7)
C9 0.0452(9) 0.0518(10) 0.0457(9) -0.0009(8) 0.0182(7) 0.0001(7)
C10 0.0389(8) 0.0484(9) 0.0447(8) 0.0046(7) 0.0155(7) 0.0016(7)
C11 0.0964(18) 0.0649(13) 0.0905(17) -0.0248(12) 0.0661(15) -0.0250(12)
C12 0.123(2) 0.106(2) 0.119(2) -0.0353(19) 0.095(2) -0.0229(19)
C13 0.0634(14) 0.1009(19) 0.0829(17) 0.0145(14) 0.0458(13) -0.0032(12)
C14 0.0607(13) 0.0645(14) 0.1048(19) 0.0114(14) 0.0292(13) -0.0132(11)

loop_
_atom_type_symbol
_atom_type_description
_atom_type_scat_dispersion_real
_atom_type_scat_dispersion_imag
_atom_type_scat_source
C C 0.0033 0.0016 'International Tables Vol C Tables 4.2.6.8 and 6.1.1.4'
H H 0.0000 0.0000 'International Tables Vol C Tables 4.2.6.8 and 6.1.1.4'
N N 0.0061 0.0033 'International Tables Vol C Tables 4.2.6.8 and 6.1.1.4'
O O 0.0106 0.0060 'International Tables Vol C Tables 4.2.6.8 and 6.1.1.4'
Fe Fe 0.3463 0.8444 'International Tables Vol C Tables 4.2.6.8 and 6.1.1.4'

loop_
_geom_angle_atom_site_label_1
_geom_angle_atom_site_label_2
_geom_angle_atom_site_label_3
_geom_angle
_geom_angle_site_symmetry_1
_geom_angle_site_symmetry_3
_geom_angle_publ_flag
C1 Fe C2 94.43(8) . . ?
C1 Fe C8 89.26(8) . . ?
C2 Fe C8 87.11(8) . . ?
C1 Fe C6 133.70(9) . . ?
C2 Fe C6 91.46(9) . . ?
C8 Fe C6 136.94(9) . . ?
C1 Fe C7 158.39(9) . . ?
C2 Fe C7 105.43(9) . . ?
C8 Fe C7 100.01(8) . . ?
C6 Fe C7 39.38(9) . . ?
C1 Fe C5 98.51(8) . . ?
C2 Fe C5 114.21(9) . . ?
C8 Fe C5 156.42(8) . . ?
C6 Fe C5 38.91(8) . . ?
C7 Fe C5 65.79(8) . . ?
C1 Fe C4 93.00(8) . . ?
C2 Fe C4 153.20(9) . . ?
C8 Fe C4 118.72(9) . . ?
C6 Fe C4 65.21(8) . . ?
C7 Fe C4 65.41(9) . . ?
C5 Fe C4 39.10(9) . . ?
C1 Fe C3 121.82(9) . . ?
C2 Fe C3 143.72(10) . . ?
C8 Fe C3 91.51(8) . . ?
C6 Fe C3 65.55(9) . . ?
C7 Fe C3 39.25(10) . . ?
C5 Fe C3 65.46(9) . . ?
C4 Fe C3 38.65(9) . . ?
C10 N C14 116.6(2) . . ?
O1 C1 Fe 178.29(17) . . ?
O2 C2 Fe 178.38(18) . . ?
C4 C3 C7 108.1(2) . . ?
C4 C3 Fe 70.65(12) . . ?
C7 C3 Fe 70.03(12) . . ?
C4 C3 H3 126.0 . . ?
C7 C3 H3 126.0 . . ?
Fe C3 H3 125.0 . . ?
C3 C4 C5 108.5(2) . . ?
C3 C4 Fe 70.70(11) . . ?
C5 C4 Fe 70.11(11) . . ?
C3 C4 H4 125.7 . . ?
C5 C4 H4 125.7 . . ?
Fe C4 H4 125.0 . . ?
C6 C5 C4 107.8(2) . . ?
C6 C5 Fe 70.55(10) . . ?
C4 C5 Fe 70.79(11) . . ?
C6 C5 H5 126.1 . . ?
C4 C5 H5 126.1 . . ?
Fe C5 H5 124.2 . . ?
C5 C6 C7 108.3(2) . . ?
C5 C6 Fe 70.54(11) . . ?
C7 C6 Fe 70.32(11) . . ?
C5 C6 H6 125.8 . . ?
C7 C6 H6 125.8 . . ?
Fe C6 H6 124.9 . . ?
C6 C7 C3 107.3(2) . . ?
C6 C7 Fe 70.30(11) . . ?
C3 C7 Fe 70.72(12) . . ?
C6 C7 H7 126.3 . . ?
C3 C7 H7 126.3 . . ?
Fe C7 H7 124.3 . . ?
C9 C8 Fe 175.94(16) . . ?
C8 C9 C10 176.54(19) . . ?
N C10 C11 121.57(17) . . ?
N C10 C9 119.29(17) . . ?
C11 C10 C9 119.14(17) . . ?
C12 C11 C10 119.3(2) . . ?
C12 C11 H11 120.4 . . ?
C10 C11 H11 120.4 . . ?
C13 C12 C11 121.1(2) . . ?
C13 C12 H12 119.5 . . ?
C11 C12 H12 119.5 . . ?
C12 C13 C14 117.9(2) . . ?
C12 C13 H13 121.1 . . ?
C14 C13 H13 121.1 . . ?
C13 C14 N 123.6(2) . . ?
C13 C14 H14 118.2 . . ?
N C14 H14 118.2 . . ?

loop_
_geom_bond_atom_site_label_1
_geom_bond_atom_site_label_2
_geom_bond_distance
_geom_bond_site_symmetry_2
_geom_bond_publ_flag
Fe C1 1.7686(19) . ?
Fe C2 1.7721(19) . ?
Fe C8 1.9159(17) . ?
Fe C6 2.0903(18) . ?
Fe C7 2.091(2) . ?
Fe C5 2.0901(18) . ?
Fe C4 2.0989(18) . ?
Fe C3 2.100(2) . ?
N C10 1.349(2) . ?
N C14 1.367(3) . ?
C1 O1 1.133(2) . ?
C2 O2 1.133(2) . ?
C3 C4 1.389(3) . ?
C3 C7 1.407(3) . ?
C3 H3 0.9300 . ?
C4 C5 1.402(3) . ?
C4 H4 0.9300 . ?
C5 C6 1.392(3) . ?
C5 H5 0.9300 . ?
C6 C7 1.409(3) . ?
C6 H6 0.9300 . ?
C7 H7 0.9300 . ?
C8 C9 1.204(2) . ?
C9 C10 1.436(2) . ?
C10 C11 1.366(3) . ?
C11 C12 1.357(3) . ?
C11 H11 0.9300 . ?
C12 C13 1.344(4) . ?
C12 H12 0.9300 . ?
C13 C14 1.352(4) . ?
C13 H13 0.9300 . ?
C14 H14 0.9300 . ?
